data_2223892
loop_
_publ_author_name
'Zeng, Xiao-Hua'
'Deng, Shou-Heng'
'Chen, Ping'
'Wang, Hong-Mei'
'Gao, Hai-Tao'

_publ_section_title
;6-Isopropyl-3-phenyl-5-(<i>p</i>-tolyloxy)-3<i>H</i>-1,2,3-triazolo[4,5-<i>d</i>]pyrimidin-7(6<i>H</i>)-one:
 whole-molecule disorder
;
_journal_coeditor_code LH2904
_journal_issue 11
_journal_name_full 'Acta Crystallographica Section E'
_journal_page_first o2653
_journal_page_last o2654
_journal_paper_doi 10.1107/S1600536809039798
_journal_volume 65
_journal_year 2009
_chemical_formula_iupac 'C20 H19 N5 O2'
_chemical_formula_moiety 'C20 H19 N5 O2'
_chemical_formula_sum 'C20 H19 N5 O2'
_chemical_formula_weight 361.40
_chemical_name_systematic
;
6-Isopropyl-3-phenyl-5-(<i>p</i>-tolyloxy)-3<i>H</i>-1,2,3-
triazolo[4,5-<i>d</i>]pyrimidin-7(6<i>H</i>)-one
;
_space_group_IT_number 20
_symmetry_cell_setting orthorhombic
_symmetry_space_group_name_Hall 'C 2c 2'
_symmetry_space_group_name_H-M 'C 2 2 21'
_atom_sites_solution_hydrogens geom
_atom_sites_solution_primary direct
_atom_sites_solution_secondary difmap
_audit_creation_method SHELXL-97
_cell_angle_alpha 90.00
_cell_angle_beta 90.00
_cell_angle_gamma 90.00
_cell_formula_units_Z 8
_cell_length_a 10.2335(6)
_cell_length_b 21.8532(12)
_cell_length_c 16.7441(9)
_cell_measurement_reflns_used 7338
_cell_measurement_temperature 298(2)
_cell_measurement_theta_max 22.58
_cell_measurement_theta_min 2.20
_cell_volume 3744.6(4)
_computing_cell_refinement 'SAINT (Bruker, 2001)'
_computing_data_collection 'SMART (Bruker, 2001)'
_computing_data_reduction 'SAINT (Bruker, 2001)'
_computing_molecular_graphics 'PLATON (Spek, 2009)'
_computing_publication_material 'SHELXTL97 (Sheldrick, 2008)'
_computing_structure_refinement 'SHELXL97 (Sheldrick, 2008)'
_computing_structure_solution 'SHELXS97 (Sheldrick, 2008)'
_diffrn_ambient_temperature 298(2)
_diffrn_measured_fraction_theta_full 1.000
_diffrn_measured_fraction_theta_max 1.000
_diffrn_measurement_device_type 'Bruker SMART CCD'
_diffrn_measurement_method '\f and \w'
_diffrn_radiation_monochromator graphite
_diffrn_radiation_source 'fine-focus sealed tube'
_diffrn_radiation_type MoK\a
_diffrn_radiation_wavelength 0.71073
_diffrn_reflns_av_R_equivalents 0.0228
_diffrn_reflns_av_sigmaI/netI 0.0202
_diffrn_reflns_limit_h_max 13
_diffrn_reflns_limit_h_min -13
_diffrn_reflns_limit_k_max 27
_diffrn_reflns_limit_k_min -27
_diffrn_reflns_limit_l_max 21
_diffrn_reflns_limit_l_min -21
_diffrn_reflns_number 21260
_diffrn_reflns_theta_full 27.00
_diffrn_reflns_theta_max 27.00
_diffrn_reflns_theta_min 2.20
_exptl_absorpt_coefficient_mu 0.086
_exptl_absorpt_correction_type none
_exptl_crystal_colour colorless
_exptl_crystal_density_diffrn 1.282
_exptl_crystal_density_method 'not measured'
_exptl_crystal_description block
_exptl_crystal_F_000 1520
_exptl_crystal_size_max 0.20
_exptl_crystal_size_mid 0.20
_exptl_crystal_size_min 0.20
_refine_diff_density_max 0.166
_refine_diff_density_min -0.169
_refine_ls_extinction_method none
_refine_ls_goodness_of_fit_ref 1.059
_refine_ls_hydrogen_treatment constr
_refine_ls_matrix_type full
_refine_ls_number_parameters 446
_refine_ls_number_reflns 2285
_refine_ls_number_restraints 15
_refine_ls_restrained_S_all 1.062
_refine_ls_R_factor_all 0.0592
_refine_ls_R_factor_gt 0.0496
_refine_ls_shift/su_max 0.000
_refine_ls_shift/su_mean 0.000
_refine_ls_structure_factor_coef Fsqd
_refine_ls_weighting_details 'calc w=1/[\s^2^(Fo^2^)+(0.1088P)^2^+0.0578P] where P=(Fo^2^+2Fc^2^)/3'
_refine_ls_weighting_scheme calc
_refine_ls_wR_factor_gt 0.1297
_refine_ls_wR_factor_ref 0.1443
_reflns_number_gt 1790
_reflns_number_total 2285
_reflns_threshold_expression I>2\s(I)
_cod_data_source_file lh2904.cif
_cod_data_source_block I
_cod_depositor_comments
;
The following automatic conversions were performed:
'_symmetry_cell_setting' value 'Orthorhombic' changed to 'orthorhombic'
according to '/home/saulius/struct/CIF-dictionaries/cif_core.dic'
dictionary named 'cif_core.dic' version 2.4.1 from 2010-06-29.

Automatic conversion script
Id: cif_fix_enum 1527 2010-12-29 10:47:43Z saulius 

The following automatic conversions were performed:

'_symmetry_cell_setting' value 'Orthorhombic' changed to
'orthorhombic' according to
/home/saulius/struct/CIF-dictionaries/cif_core.dic dictionary named
'cif_core.dic' version 2.4.1 from 2010-06-29.

Automatic conversion script
Id: cif_fix_values 1715 2011-07-08 13:25:40Z adriana 
;
_cod_database_code 2223892
_cod_database_fobs_code 2223892

loop_
_symmetry_equiv_pos_as_xyz
'x, y, z'
'-x, -y, z+1/2'
'-x, y, -z+1/2'
'x, -y, -z'
'x+1/2, y+1/2, z'
'-x+1/2, -y+1/2, z+1/2'
'-x+1/2, y+1/2, -z+1/2'
'x+1/2, -y+1/2, -z'

loop_
_atom_site_type_symbol
_atom_site_label
_atom_site_fract_x
_atom_site_fract_y
_atom_site_fract_z
_atom_site_U_iso_or_equiv
_atom_site_adp_type
_atom_site_calc_flag
_atom_site_refinement_flags
_atom_site_occupancy
_atom_site_disorder_assembly
_atom_site_disorder_group
O O1 0.5967(13) 0.0694(5) 0.1729(8) 0.111(2) Uani d P 0.57(2) A 1
O O2 0.3920(17) 0.2076(8) 0.0153(9) 0.096(3) Uani d P 0.57(2) A 1
N N1 0.6946(14) 0.2696(5) 0.2174(10) 0.069(2) Uani d P 0.57(2) A 1
N N2 0.7566(13) 0.2328(6) 0.2727(7) 0.082(2) Uani d P 0.57(2) A 1
N N3 0.7249(10) 0.1753(5) 0.2602(6) 0.082(3) Uani d P 0.57(2) A 1
N N4 0.5505(14) 0.2489(7) 0.1072(8) 0.103(5) Uani d PD 0.57(2) A 1
N N5 0.500(2) 0.1435(10) 0.0927(11) 0.085(3) Uani d PD 0.57(2) A 1
C C1 0.7134(7) 0.3323(3) 0.2161(3) 0.0691(17) Uani d PG 0.57(2) A 1
C C2 0.6409(8) 0.3694(3) 0.1653(6) 0.105(3) Uani d PG 0.57(2) A 1
H H2 0.5805 0.3521 0.1305 0.126 Uiso calc PR 0.57(2) A 1
C C3 0.6587(8) 0.4325(3) 0.1665(7) 0.117(3) Uani d PG 0.57(2) A 1
H H3 0.6102 0.4573 0.1325 0.141 Uiso calc PR 0.57(2) A 1
C C4 0.7490(7) 0.4584(4) 0.2184(5) 0.113(3) Uani d PG 0.57(2) A 1
H H4 0.7609 0.5006 0.2192 0.135 Uiso calc PR 0.57(2) A 1
C C5 0.8215(8) 0.4213(5) 0.2692(3) 0.110(3) Uani d PG 0.57(2) A 1
H H5 0.8819 0.4386 0.3040 0.132 Uiso calc PR 0.57(2) A 1
C C6 0.8037(8) 0.3582(5) 0.2681(3) 0.102(3) Uani d PG 0.57(2) A 1
H H6 0.8522 0.3334 0.3021 0.123 Uiso calc PR 0.57(2) A 1
C C7 0.6443(19) 0.1776(9) 0.1971(12) 0.081(3) Uani d P 0.57(2) A 1
C C8 0.6235(13) 0.2323(6) 0.1690(7) 0.062(2) Uani d PD 0.57(2) A 1
C C9 0.489(3) 0.2026(13) 0.0766(15) 0.090(5) Uani d PD 0.57(2) A 1
C C10 0.586(2) 0.1249(10) 0.1598(12) 0.085(4) Uani d P 0.57(2) A 1
C C11 0.3987(9) 0.2670(3) -0.0196(6) 0.104(4) Uani d PG 0.57(2) A 1
C C12 0.3310(9) 0.3155(4) 0.0145(5) 0.082(3) Uani d PG 0.57(2) A 1
H H12 0.2821 0.3095 0.0606 0.099 Uiso calc PR 0.57(2) A 1
C C13 0.3364(9) 0.3732(3) -0.0204(6) 0.090(2) Uani d PG 0.57(2) A 1
H H13 0.2911 0.4057 0.0023 0.108 Uiso calc PR 0.57(2) A 1
C C14 0.4095(8) 0.3823(4) -0.0894(6) 0.084(2) Uani d PG 0.57(2) A 1
C C15 0.4772(9) 0.3337(6) -0.1235(5) 0.097(3) Uani d PG 0.57(2) A 1
H H15 0.5261 0.3398 -0.1696 0.116 Uiso calc PR 0.57(2) A 1
C C16 0.4718(10) 0.2760(5) -0.0886(6) 0.095(2) Uani d PG 0.57(2) A 1
H H16 0.5171 0.2435 -0.1113 0.114 Uiso calc PR 0.57(2) A 1
C C17 0.4124(14) 0.4466(7) -0.1241(10) 0.136(4) Uani d P 0.57(2) A 1
H H17A 0.3397 0.4696 -0.1038 0.204 Uiso calc PR 0.57(2) A 1
H H17B 0.4069 0.4445 -0.1812 0.204 Uiso calc PR 0.57(2) A 1
H H17C 0.4925 0.4664 -0.1090 0.204 Uiso calc PR 0.57(2) A 1
C C18 0.4324(15) 0.0923(7) 0.0447(9) 0.095(3) Uani d PD 0.57(2) A 1
H H18 0.4657 0.0539 0.0670 0.114 Uiso calc PR 0.57(2) A 1
C C19 0.2897(15) 0.0907(8) 0.0583(10) 0.125(5) Uani d PD 0.57(2) A 1
H H19A 0.2496 0.1250 0.0320 0.188 Uiso calc PR 0.57(2) A 1
H H19B 0.2723 0.0928 0.1145 0.188 Uiso calc PR 0.57(2) A 1
H H19C 0.2545 0.0534 0.0371 0.188 Uiso calc PR 0.57(2) A 1
C C20 0.4717(15) 0.0914(10) -0.0428(10) 0.112(3) Uani d PD 0.57(2) A 1
H H20A 0.4440 0.0536 -0.0666 0.167 Uiso calc PR 0.57(2) A 1
H H20B 0.5650 0.0950 -0.0470 0.167 Uiso calc PR 0.57(2) A 1
H H20C 0.4311 0.1251 -0.0700 0.167 Uiso calc PR 0.57(2) A 1
C C1A 0.7079(12) 0.3091(7) 0.2237(6) 0.094(3) Uani d PG 0.43(2) A 2
C C2A 0.6177(10) 0.3523(7) 0.1975(9) 0.111(4) Uani d PG 0.43(2) A 2
H H2A 0.5398 0.3396 0.1742 0.134 Uiso calc PR 0.43(2) A 2
C C3A 0.6440(10) 0.4143(7) 0.2062(12) 0.142(5) Uani d PG 0.43(2) A 2
H H3A 0.5837 0.4432 0.1887 0.170 Uiso calc PR 0.43(2) A 2
C C4A 0.7605(13) 0.4332(8) 0.2410(9) 0.134(5) Uani d PG 0.43(2) A 2
H H4A 0.7781 0.4748 0.2468 0.161 Uiso calc PR 0.43(2) A 2
C C5A 0.8507(13) 0.3901(10) 0.2672(6) 0.140(6) Uani d PG 0.43(2) A 2
H H5A 0.9286 0.4028 0.2905 0.168 Uiso calc PR 0.43(2) A 2
C C6A 0.8244(12) 0.3281(10) 0.2585(7) 0.136(5) Uani d PG 0.43(2) A 2
H H6A 0.8848 0.2992 0.2761 0.163 Uiso calc PR 0.43(2) A 2
C C7A 0.6291(16) 0.1569(9) 0.1872(9) 0.060(3) Uani d P 0.43(2) A 2
C C8A 0.610(2) 0.2128(9) 0.1634(11) 0.070(4) Uani d PD 0.43(2) A 2
C C9A 0.480(3) 0.1980(13) 0.0641(17) 0.067(4) Uani d PD 0.43(2) A 2
C C10A 0.559(3) 0.1085(15) 0.1430(15) 0.081(4) Uani d P 0.43(2) A 2
C C11A 0.4049(8) 0.2736(4) -0.0202(5) 0.056(2) Uani d PG 0.43(2) A 2
C C12A 0.3332(13) 0.3137(5) 0.0270(7) 0.102(5) Uani d PG 0.43(2) A 2
H H12A 0.2928 0.2996 0.0732 0.122 Uiso calc PR 0.43(2) A 2
C C13A 0.3218(16) 0.3748(5) 0.0050(10) 0.122(5) Uani d PG 0.43(2) A 2
H H13A 0.2738 0.4016 0.0366 0.147 Uiso calc PR 0.43(2) A 2
C C14A 0.3822(16) 0.3958(4) -0.0641(10) 0.094(4) Uani d PG 0.43(2) A 2
C C15A 0.4539(15) 0.3557(7) -0.1113(6) 0.089(4) Uani d PG 0.43(2) A 2
H H15A 0.4943 0.3698 -0.1576 0.107 Uiso calc PR 0.43(2) A 2
C C16A 0.4653(11) 0.2946(6) -0.0894(5) 0.093(3) Uani d PG 0.43(2) A 2
H H16A 0.5133 0.2678 -0.1210 0.111 Uiso calc PR 0.43(2) A 2
C C17A 0.377(2) 0.4628(10) -0.0866(14) 0.147(6) Uani d P 0.43(2) A 2
H H17D 0.3001 0.4811 -0.0642 0.221 Uiso calc PR 0.43(2) A 2
H H17E 0.3749 0.4667 -0.1437 0.221 Uiso calc PR 0.43(2) A 2
H H17F 0.4532 0.4832 -0.0662 0.221 Uiso calc PR 0.43(2) A 2
C C18A 0.3959(18) 0.0886(12) 0.0309(13) 0.106(5) Uani d PD 0.43(2) A 2
H H18A 0.4062 0.0485 0.0563 0.127 Uiso calc PR 0.43(2) A 2
C C19A 0.2578(17) 0.1054(11) 0.0417(11) 0.107(4) Uani d PD 0.43(2) A 2
H H19D 0.2372 0.1396 0.0081 0.160 Uiso calc PR 0.43(2) A 2
H H19E 0.2427 0.1162 0.0965 0.160 Uiso calc PR 0.43(2) A 2
H H19F 0.2034 0.0713 0.0276 0.160 Uiso calc PR 0.43(2) A 2
C C20A 0.441(3) 0.0808(14) -0.0529(15) 0.134(8) Uani d PD 0.43(2) A 2
H H20D 0.3923 0.0485 -0.0778 0.200 Uiso calc PR 0.43(2) A 2
H H20E 0.5323 0.0708 -0.0532 0.200 Uiso calc PR 0.43(2) A 2
H H20F 0.4274 0.1183 -0.0818 0.200 Uiso calc PR 0.43(2) A 2
O O1A 0.5643(15) 0.0529(8) 0.1518(9) 0.105(3) Uani d P 0.43(2) A 2
O O2A 0.4187(19) 0.2151(8) 0.0014(9) 0.076(3) Uani d P 0.43(2) A 2
N N1A 0.686(2) 0.2462(10) 0.2155(15) 0.080(4) Uani d P 0.43(2) A 2
N N2A 0.7450(14) 0.2046(8) 0.2667(8) 0.086(5) Uani d P 0.43(2) A 2
N N3A 0.7055(19) 0.1495(10) 0.2479(11) 0.094(4) Uani d P 0.43(2) A 2
N N4A 0.5407(11) 0.2413(7) 0.1048(5) 0.057(2) Uani d PD 0.43(2) A 2
N N5A 0.479(2) 0.1328(10) 0.0799(11) 0.074(4) Uani d PD 0.43(2) A 2

loop_
_atom_site_aniso_label
_atom_site_aniso_U_11
_atom_site_aniso_U_22
_atom_site_aniso_U_33
_atom_site_aniso_U_12
_atom_site_aniso_U_13
_atom_site_aniso_U_23
O1 0.131(6) 0.082(4) 0.120(6) -0.009(3) -0.002(4) 0.020(4)
O2 0.090(5) 0.086(5) 0.111(7) -0.007(3) -0.014(4) 0.009(4)
N1 0.066(3) 0.087(7) 0.055(2) -0.002(6) -0.0045(19) 0.004(7)
N2 0.091(3) 0.094(6) 0.061(2) 0.008(5) -0.014(2) 0.006(4)
N3 0.097(7) 0.085(10) 0.064(5) -0.003(8) -0.011(4) 0.016(8)
N4 0.111(8) 0.096(6) 0.103(7) 0.004(5) -0.015(5) -0.008(4)
N5 0.088(5) 0.077(5) 0.091(6) -0.010(3) 0.001(4) -0.014(4)
C1 0.063(2) 0.092(4) 0.052(2) 0.000(3) 0.000(2) -0.007(2)
C2 0.103(5) 0.108(5) 0.104(5) 0.001(3) -0.034(4) -0.005(4)
C3 0.128(5) 0.094(4) 0.129(7) 0.010(4) -0.028(5) -0.012(4)
C4 0.140(6) 0.096(4) 0.102(5) 0.003(4) -0.006(4) -0.028(4)
C5 0.131(6) 0.114(6) 0.086(4) -0.008(5) -0.028(4) -0.027(4)
C6 0.122(6) 0.115(7) 0.070(3) -0.014(5) -0.031(3) -0.003(3)
C7 0.086(5) 0.079(10) 0.079(5) -0.004(5) 0.003(4) 0.002(5)
C8 0.060(3) 0.070(5) 0.056(4) -0.002(4) 0.002(3) 0.000(4)
C9 0.084(6) 0.109(11) 0.077(9) 0.020(7) -0.009(6) 0.007(6)
C10 0.084(9) 0.082(12) 0.089(12) 0.003(6) 0.013(7) 0.018(7)
C11 0.093(7) 0.119(9) 0.101(9) -0.009(6) -0.017(6) -0.010(7)
C12 0.075(5) 0.095(7) 0.077(3) 0.002(4) -0.002(3) -0.001(3)
C13 0.077(4) 0.090(5) 0.104(6) 0.019(3) -0.004(4) 0.001(3)
C14 0.071(4) 0.097(5) 0.083(5) 0.009(4) -0.003(3) 0.004(4)
C15 0.092(4) 0.112(7) 0.086(4) 0.025(5) -0.002(3) 0.009(5)
C16 0.090(4) 0.112(5) 0.083(4) 0.025(4) 0.000(3) -0.004(3)
C17 0.129(7) 0.128(8) 0.152(10) 0.006(5) -0.005(7) 0.040(7)
C18 0.102(6) 0.075(4) 0.106(6) -0.008(4) 0.005(5) -0.016(4)
C19 0.121(9) 0.114(7) 0.140(9) -0.031(7) 0.000(7) -0.016(6)
C20 0.111(6) 0.113(6) 0.111(6) -0.006(5) 0.015(5) -0.052(4)
C1A 0.098(6) 0.115(10) 0.071(5) -0.016(9) 0.006(4) 0.007(8)
C2A 0.110(6) 0.112(7) 0.113(8) 0.008(6) 0.001(6) -0.018(6)
C3A 0.148(10) 0.133(9) 0.145(12) 0.011(8) -0.008(9) -0.010(9)
C4A 0.166(14) 0.131(10) 0.104(9) -0.021(9) 0.015(9) -0.039(10)
C5A 0.165(14) 0.154(16) 0.102(7) -0.014(11) -0.009(7) -0.015(9)
C6A 0.156(11) 0.162(13) 0.090(6) -0.024(9) -0.019(6) -0.010(8)
C7A 0.065(6) 0.068(12) 0.049(5) 0.000(6) 0.000(4) 0.008(6)
C8A 0.071(5) 0.081(10) 0.058(4) 0.003(7) 0.003(4) 0.002(7)
C9A 0.070(8) 0.075(7) 0.056(6) 0.013(5) -0.001(4) -0.006(4)
C10A 0.083(10) 0.094(16) 0.067(7) 0.010(8) 0.011(6) 0.014(7)
C11A 0.055(4) 0.064(4) 0.049(4) 0.012(3) -0.021(3) -0.001(3)
C12A 0.097(10) 0.107(11) 0.101(7) 0.022(8) -0.004(6) 0.015(6)
C13A 0.109(8) 0.137(11) 0.121(10) 0.013(7) -0.006(7) 0.005(7)
C14A 0.085(8) 0.101(7) 0.096(10) 0.011(5) -0.016(6) 0.000(6)
C15A 0.090(8) 0.103(9) 0.074(5) 0.005(7) -0.003(4) 0.000(6)
C16A 0.094(6) 0.112(8) 0.072(6) 0.014(5) -0.018(5) -0.014(5)
C17A 0.154(14) 0.129(11) 0.159(15) -0.003(9) -0.017(11) 0.024(10)
C18A 0.104(11) 0.111(10) 0.103(8) 0.005(8) 0.003(7) 0.014(7)
C19A 0.093(7) 0.131(11) 0.096(7) 0.005(6) 0.011(6) -0.011(6)
C20A 0.150(16) 0.133(15) 0.118(10) 0.004(11) -0.006(10) -0.020(9)
O1A 0.121(7) 0.090(7) 0.106(6) 0.010(5) -0.006(5) 0.028(5)
O2A 0.092(8) 0.068(4) 0.069(4) -0.005(4) -0.025(5) 0.002(4)
N1A 0.080(6) 0.105(12) 0.056(4) 0.008(8) 0.000(4) 0.004(9)
N2A 0.097(8) 0.091(15) 0.069(6) -0.003(13) -0.004(5) 0.015(13)
N3A 0.094(6) 0.116(11) 0.072(5) 0.006(8) -0.005(4) 0.016(7)
N4A 0.048(3) 0.076(5) 0.046(4) 0.006(3) -0.012(3) 0.001(3)
N5A 0.087(8) 0.071(9) 0.063(5) 0.011(6) 0.001(5) 0.005(5)

loop_
_atom_type_symbol
_atom_type_description
_atom_type_scat_dispersion_real
_atom_type_scat_dispersion_imag
_atom_type_scat_source
C C 0.0033 0.0016 'International Tables Vol C Tables 4.2.6.8 and 6.1.1.4'
H H 0.0000 0.0000 'International Tables Vol C Tables 4.2.6.8 and 6.1.1.4'
N N 0.0061 0.0033 'International Tables Vol C Tables 4.2.6.8 and 6.1.1.4'
O O 0.0106 0.0060 'International Tables Vol C Tables 4.2.6.8 and 6.1.1.4'

loop_
_geom_angle_atom_site_label_1
_geom_angle_atom_site_label_2
_geom_angle_atom_site_label_3
_geom_angle_site_symmetry_1
_geom_angle_site_symmetry_3
_geom_angle
_geom_angle_publ_flag
C11 O2 C9 . . 109.3(16) ?
C8 N1 N2 . . 107.2(9) ?
C8 N1 C1 . . 131.2(12) ?
N2 N1 C1 . . 121.6(11) ?
N3 N2 N1 . . 109.6(11) ?
N2 N3 C7 . . 104.1(12) ?
C9 N4 C8 . . 111.6(12) ?
C9 N5 C10 . . 118.4(13) ?
C9 N5 C18 . . 124.0(17) ?
C10 N5 C18 . . 117.6(17) ?
N1 C1 C2 . . 120.9(7) ?
N1 C1 C6 . . 119.1(7) ?
C2 C1 C6 . . 120.0 ?
C3 C2 C1 . . 120.0 ?
C3 C2 H2 . . 120.0 ?
C1 C2 H2 . . 120.0 ?
C4 C3 C2 . . 120.0 ?
C4 C3 H3 . . 120.0 ?
C2 C3 H3 . . 120.0 ?
C5 C4 C3 . . 120.0 ?
C5 C4 H4 . . 120.0 ?
C3 C4 H4 . . 120.0 ?
C4 C5 C6 . . 120.0 ?
C4 C5 H5 . . 120.0 ?
C6 C5 H5 . . 120.0 ?
C5 C6 C1 . . 120.0 ?
C5 C6 H6 . . 120.0 ?
C1 C6 H6 . . 120.0 ?
C8 C7 N3 . . 114.7(9) ?
C8 C7 C10 . . 120.5(16) ?
N3 C7 C10 . . 124.7(17) ?
C7 C8 N4 . . 128.6(12) ?
C7 C8 N1 . . 104.4(11) ?
N4 C8 N1 . . 127.0(13) ?
N4 C9 N5 . . 129.5(18) ?
N4 C9 O2 . . 124(2) ?
N5 C9 O2 . . 106.5(16) ?
O1 C10 C7 . . 131.8(17) ?
O1 C10 N5 . . 117.2(13) ?
C7 C10 N5 . . 110.9(16) ?
C12 C11 C16 . . 120.0 ?
C12 C11 O2 . . 120.2(8) ?
C16 C11 O2 . . 119.8(8) ?
C13 C12 C11 . . 120.0 ?
C13 C12 H12 . . 120.0 ?
C11 C12 H12 . . 120.0 ?
C12 C13 C14 . . 120.0 ?
C12 C13 H13 . . 120.0 ?
C14 C13 H13 . . 120.0 ?
C15 C14 C13 . . 120.0 ?
C15 C14 C17 . . 122.7(7) ?
C13 C14 C17 . . 117.3(7) ?
C14 C15 C16 . . 120.0 ?
C14 C15 H15 . . 120.0 ?
C16 C15 H15 . . 120.0 ?
C15 C16 C11 . . 120.0 ?
C15 C16 H16 . . 120.0 ?
C11 C16 H16 . . 120.0 ?
C19 C18 C20 . . 114.2(11) ?
C19 C18 N5 . . 112.4(12) ?
C20 C18 N5 . . 113.1(13) ?
C19 C18 H18 . . 105.4 ?
C20 C18 H18 . . 105.4 ?
N5 C18 H18 . . 105.4 ?
C2A C1A C6A . . 120.0 ?
C2A C1A N1A . . 121.8(13) ?
C6A C1A N1A . . 118.2(13) ?
C3A C2A C1A . . 120.0 ?
C3A C2A H2A . . 120.0 ?
C1A C2A H2A . . 120.0 ?
C2A C3A C4A . . 120.0 ?
C2A C3A H3A . . 120.0 ?
C4A C3A H3A . . 120.0 ?
C3A C4A C5A . . 120.0 ?
C3A C4A H4A . . 120.0 ?
C5A C4A H4A . . 120.0 ?
C6A C5A C4A . . 120.0 ?
C6A C5A H5A . . 120.0 ?
C4A C5A H5A . . 120.0 ?
C5A C6A C1A . . 120.0 ?
C5A C6A H6A . . 120.0 ?
C1A C6A H6A . . 120.0 ?
N3A C7A C8A . . 116.8(15) ?
N3A C7A C10A . . 126.7(17) ?
C8A C7A C10A . . 116.4(18) ?
C7A C8A N4A . . 136.9(15) ?
C7A C8A N1A . . 102.5(14) ?
N4A C8A N1A . . 120.6(16) ?
O2A C9A N4A . . 116(2) ?
O2A C9A N5A . . 115.8(16) ?
N4A C9A N5A . . 127.8(19) ?
O1A C10A N5A . . 118.8(15) ?
O1A C10A C7A . . 129(2) ?
N5A C10A C7A . . 112(2) ?
O2A C11A C12A . . 120.3(9) ?
O2A C11A C16A . . 119.7(9) ?
C12A C11A C16A . . 120.0 ?
C11A C12A C13A . . 120.0 ?
C11A C12A H12A . . 120.0 ?
C13A C12A H12A . . 120.0 ?
C14A C13A C12A . . 120.0 ?
C14A C13A H13A . . 120.0 ?
C12A C13A H13A . . 120.0 ?
C15A C14A C13A . . 120.0 ?
C15A C14A C17A . . 119.1(10) ?
C13A C14A C17A . . 120.8(10) ?
C14A C15A C16A . . 120.0 ?
C14A C15A H15A . . 120.0 ?
C16A C15A H15A . . 120.0 ?
C15A C16A C11A . . 120.0 ?
C15A C16A H16A . . 120.0 ?
C11A C16A H16A . . 120.0 ?
C14A C17A H17D . . 109.5 ?
C14A C17A H17E . . 109.5 ?
H17D C17A H17E . . 109.5 ?
C14A C17A H17F . . 109.5 ?
H17D C17A H17F . . 109.5 ?
H17E C17A H17F . . 109.5 ?
C19A C18A C20A . . 116.2(14) ?
C19A C18A N5A . . 108.2(19) ?
C20A C18A N5A . . 113.9(17) ?
C19A C18A H18A . . 105.9 ?
C20A C18A H18A . . 105.9 ?
N5A C18A H18A . . 105.9 ?
C18A C19A H19D . . 109.5 ?
C18A C19A H19E . . 109.5 ?
H19D C19A H19E . . 109.5 ?
C18A C19A H19F . . 109.5 ?
H19D C19A H19F . . 109.5 ?
H19E C19A H19F . . 109.5 ?
C18A C20A H20D . . 109.5 ?
C18A C20A H20E . . 109.5 ?
H20D C20A H20E . . 109.5 ?
C18A C20A H20F . . 109.5 ?
H20D C20A H20F . . 109.5 ?
H20E C20A H20F . . 109.5 ?
C9A O2A C11A . . 123.7(16) ?
C8A N1A N2A . . 107.0(11) ?
C8A N1A C1A . . 132(2) ?
N2A N1A C1A . . 121(2) ?
N3A N2A N1A . . 108.5(17) ?
C7A N3A N2A . . 105.1(19) ?
C9A N4A C8A . . 106.8(13) ?
C10A N5A C9A . . 119.7(16) ?
C10A N5A C18A . . 118.5(17) ?
C9A N5A C18A . . 121.8(18) ?

loop_
_geom_bond_atom_site_label_1
_geom_bond_atom_site_label_2
_geom_bond_site_symmetry_2
_geom_bond_distance
_geom_bond_publ_flag
O1 C10 . 1.24(3) ?
O2 C11 . 1.425(17) ?
O2 C9 . 1.43(2) ?
N1 C8 . 1.360(15) ?
N1 N2 . 1.381(19) ?
N1 C1 . 1.383(9) ?
N2 N3 . 1.315(9) ?
N3 C7 . 1.34(3) ?
N4 C9 . 1.300(13) ?
N4 C8 . 1.328(11) ?
N5 C9 . 1.32(3) ?
N5 C10 . 1.48(3) ?
N5 C18 . 1.543(11) ?
C1 C2 . 1.3900 ?
C1 C6 . 1.3900 ?
C2 C3 . 1.3900 ?
C2 H2 . 0.9300 ?
C3 C4 . 1.3900 ?
C3 H3 . 0.9300 ?
C4 C5 . 1.3900 ?
C4 H4 . 0.9300 ?
C5 C6 . 1.3900 ?
C5 H5 . 0.9300 ?
C6 H6 . 0.9300 ?
C7 C8 . 1.30(2) ?
C7 C10 . 1.440(13) ?
C11 C12 . 1.3900 ?
C11 C16 . 1.3900 ?
C12 C13 . 1.3900 ?
C12 H12 . 0.9300 ?
C13 C14 . 1.3900 ?
C13 H13 . 0.9300 ?
C14 C15 . 1.3900 ?
C14 C17 . 1.522(14) ?
C15 C16 . 1.3900 ?
C15 H15 . 0.9300 ?
C16 H16 . 0.9300 ?
C17 H17A . 0.9600 ?
C17 H17B . 0.9600 ?
C17 H17C . 0.9600 ?
C18 C19 . 1.478(12) ?
C18 C20 . 1.519(12) ?
C18 H18 . 0.9800 ?
C19 H19A . 0.9600 ?
C19 H19B . 0.9600 ?
C19 H19C . 0.9600 ?
C20 H20A . 0.9600 ?
C20 H20B . 0.9600 ?
C20 H20C . 0.9600 ?
C1A C2A . 1.3900 ?
C1A C6A . 1.3900 ?
C1A N1A . 1.401(15) ?
C2A C3A . 1.3900 ?
C2A H2A . 0.9300 ?
C3A C4A . 1.3900 ?
C3A H3A . 0.9300 ?
C4A C5A . 1.3900 ?
C4A H4A . 0.9300 ?
C5A C6A . 1.3900 ?
C5A H5A . 0.9300 ?
C6A H6A . 0.9300 ?
C7A N3A . 1.29(3) ?
C7A C8A . 1.30(2) ?
C7A C10A . 1.477(16) ?
C8A N4A . 1.358(13) ?
C8A N1A . 1.38(2) ?
C9A O2A . 1.28(3) ?
C9A N4A . 1.321(12) ?
C9A N5A . 1.45(3) ?
C10A O1A . 1.23(4) ?
C10A N5A . 1.44(4) ?
C11A O2A . 1.34(2) ?
C11A C12A . 1.3900 ?
C11A C16A . 1.3900 ?
C12A C13A . 1.3900 ?
C12A H12A . 0.9300 ?
C13A C14A . 1.3900 ?
C13A H13A . 0.9300 ?
C14A C15A . 1.3900 ?
C14A C17A . 1.51(2) ?
C15A C16A . 1.3900 ?
C15A H15A . 0.9300 ?
C16A H16A . 0.9300 ?
C17A H17D . 0.9600 ?
C17A H17E . 0.9600 ?
C17A H17F . 0.9600 ?
C18A C19A . 1.471(14) ?
C18A C20A . 1.487(14) ?
C18A N5A . 1.528(15) ?
C18A H18A . 0.9800 ?
C19A H19D . 0.9600 ?
C19A H19E . 0.9600 ?
C19A H19F . 0.9600 ?
C20A H20D . 0.9600 ?
C20A H20E . 0.9600 ?
C20A H20F . 0.9600 ?
N1A N2A . 1.39(3) ?
N2A N3A . 1.309(14) ?
